data_4124817
loop_
_publ_author_name
'Santhoshkumar, Rajagopal'
'Mannathan, Subramaniyan'
'Cheng, Chien-Hong'

_publ_section_title
;
 Ligand-Controlled Divergent C-H Functionalization of Aldehydes with
 Enynes by Cobalt Catalysts.
;
_journal_issue 51
_journal_name_full 'Journal of the American Chemical Society'
_journal_page_first 16116
_journal_page_last 16120
_journal_paper_doi 10.1021/jacs.5b10447
_journal_volume 137
_journal_year 2015
_chemical_formula_sum 'C26 H23 Cl2 N O3 S'
_chemical_formula_weight 500.41
_space_group_crystal_system monoclinic
_space_group_IT_number 14
_space_group_name_Hall '-P 2yn'
_space_group_name_H-M_alt 'P 1 21/n 1'
_symmetry_space_group_name_Hall '-P 2yn'
_symmetry_space_group_name_H-M 'P 1 21/n 1'
_atom_sites_solution_hydrogens geom
_audit_creation_method SHELXL-2014/6
_cell_angle_alpha 90
_cell_angle_beta 112.077(3)
_cell_angle_gamma 90
_cell_formula_units_Z 4
_cell_length_a 12.6725(8)
_cell_length_b 14.3011(8)
_cell_length_c 14.2357(9)
_cell_measurement_reflns_used 4772
_cell_measurement_temperature 100(2)
_cell_measurement_theta_max 23.8465
_cell_measurement_theta_min 2.7213
_cell_volume 2390.8(3)
_computing_cell_refinement 'SAINT V8.34A (Bruker AXS Inc., 2013)'
_computing_data_collection 'APEX2 (Bruker AXS, 2010)'
_computing_data_reduction 'SAINT V8.34A (Bruker AXS Inc., 2013)'
_computing_molecular_graphics 'SHELXTL (Sheldrick, 2008)'
_computing_publication_material SHELXTL
_computing_structure_refinement 'SHELXL-2014/6 (Sheldrick, 2014)'
_diffrn_ambient_temperature 100(2)
_diffrn_detector_area_resol_mean 8.3333
_diffrn_measured_fraction_theta_full 0.999
_diffrn_measured_fraction_theta_max 0.998
_diffrn_measurement_device_type 'Bruker APEX-II CCD'
_diffrn_measurement_method '\f and \w scans'
_diffrn_radiation_type MoK\a
_diffrn_radiation_wavelength 0.71073
_diffrn_reflns_av_R_equivalents 0.0308
_diffrn_reflns_av_unetI/netI 0.0292
_diffrn_reflns_laue_measured_fraction_full 0.999
_diffrn_reflns_laue_measured_fraction_max 0.998
_diffrn_reflns_limit_h_max 15
_diffrn_reflns_limit_h_min -15
_diffrn_reflns_limit_k_max 17
_diffrn_reflns_limit_k_min -17
_diffrn_reflns_limit_l_max 15
_diffrn_reflns_limit_l_min -17
_diffrn_reflns_number 19900
_diffrn_reflns_point_group_measured_fraction_full 0.999
_diffrn_reflns_point_group_measured_fraction_max 0.998
_diffrn_reflns_theta_full 25.242
_diffrn_reflns_theta_max 26.391
_diffrn_reflns_theta_min 1.838
_exptl_absorpt_coefficient_mu 0.388
_exptl_absorpt_correction_T_max 0.9485
_exptl_absorpt_correction_T_min 0.8623
_exptl_absorpt_correction_type multi-scan
_exptl_absorpt_process_details 'SADABS V2014/4 (Bruker AXS Inc.)'
_exptl_crystal_colour Colorless
_exptl_crystal_density_diffrn 1.390
_exptl_crystal_density_meas ?
_exptl_crystal_density_method 'not measured'
_exptl_crystal_description Lump
_exptl_crystal_F_000 1040
_exptl_crystal_size_max 0.20
_exptl_crystal_size_mid 0.20
_exptl_crystal_size_min 0.15
_refine_diff_density_max 0.249
_refine_diff_density_min -0.295
_refine_diff_density_rms 0.046
_refine_ls_extinction_method none
_refine_ls_goodness_of_fit_ref 1.061
_refine_ls_hydrogen_treatment constr
_refine_ls_matrix_type full
_refine_ls_number_parameters 299
_refine_ls_number_reflns 4876
_refine_ls_number_restraints 0
_refine_ls_restrained_S_all 1.061
_refine_ls_R_factor_all 0.0593
_refine_ls_R_factor_gt 0.0402
_refine_ls_shift/su_max 0.011
_refine_ls_shift/su_mean 0.000
_refine_ls_structure_factor_coef Fsqd
_refine_ls_weighting_details 'w=1/[\s^2^(Fo^2^)+(0.0733P)^2^+0.2957P] where P=(Fo^2^+2Fc^2^)/3'
_refine_ls_weighting_scheme calc
_refine_ls_wR_factor_gt 0.1176
_refine_ls_wR_factor_ref 0.1350
_reflns_Friedel_coverage 0.000
_reflns_number_gt 3603
_reflns_number_total 4876
_reflns_threshold_expression 'I > 2\s(I)'
_cod_data_source_file ja5b10447_si_002.cif
_cod_data_source_block 150326_0m
_cod_depositor_comments
;
The following automatic conversions were performed:

'_exptl_crystal_density_meas' value 'not measured' was changed to '?'
- the value is perceived as not measured.

Automatic conversion script
Id: cif_fix_values 4268 2015-11-12 08:31:59Z antanas 
;
_cod_database_code 4124817
_shelx_space_group_comment
;
The symmetry employed for this shelxl refinement is uniquely defined
by the following loop, which should always be used as a source of
symmetry information in preference to the above space-group names.
They are only intended as comments.
;
_shelxl_version_number 2014/6

loop_
_space_group_symop_operation_xyz
'x, y, z'
'-x+1/2, y+1/2, -z+1/2'
'-x, -y, -z'
'x-1/2, -y-1/2, z-1/2'

loop_
_atom_site_label
_atom_site_type_symbol
_atom_site_fract_x
_atom_site_fract_y
_atom_site_fract_z
_atom_site_U_iso_or_equiv
_atom_site_adp_type
_atom_site_occupancy
_atom_site_site_symmetry_order
_atom_site_calc_flag
_atom_site_refinement_flags_posn
_atom_site_refinement_flags_adp
Cl1 Cl 1.22848(5) -0.15737(5) 0.51751(4) 0.0724(2) Uani 1 1 d . .
Cl2 Cl 1.41963(6) -0.18703(6) 0.24416(6) 0.0887(3) Uani 1 1 d . .
S1 S 0.71228(5) 0.02227(4) 0.18980(4) 0.05645(19) Uani 1 1 d . .
O1 O 1.09843(17) -0.17674(14) 0.00868(13) 0.0831(6) Uani 1 1 d . .
O2 O 0.78586(16) 0.03617(14) 0.29292(12) 0.0771(5) Uani 1 1 d . .
O3 O 0.60949(14) -0.03024(12) 0.16518(14) 0.0710(5) Uani 1 1 d . .
N1 N 0.78696(13) -0.03046(12) 0.13528(12) 0.0470(4) Uani 1 1 d . .
C1 C 1.30972(16) -0.17397(14) 0.36959(16) 0.0493(5) Uani 1 1 d . .
H1 H 1.3834 -0.1757 0.4218 0.059 Uiso 1 1 calc R U
C2 C 1.21391(17) -0.16665(14) 0.39201(15) 0.0455(5) Uani 1 1 d . .
C3 C 1.10600(16) -0.16556(14) 0.31657(15) 0.0446(5) Uani 1 1 d . .
H10 H 1.0410 -0.1613 0.3343 0.053 Uiso 1 1 calc R U
C4 C 1.09214(16) -0.17065(12) 0.21549(14) 0.0402(4) Uani 1 1 d . .
C5 C 0.97248(16) -0.16923(13) 0.13703(15) 0.0447(5) Uani 1 1 d . .
H12 H 0.9189 -0.1882 0.1693 0.054 Uiso 1 1 calc R U
H9 H 0.9664 -0.2154 0.0834 0.054 Uiso 1 1 calc R U
C6 C 0.93783(15) -0.07208(13) 0.08831(13) 0.0404(4) Uani 1 1 d . .
H13 H 1.0007 -0.0451 0.0705 0.048 Uiso 1 1 calc R U
C7 C 0.90648(15) -0.00469(14) 0.15723(15) 0.0456(5) Uani 1 1 d . .
H7 H 0.9546 -0.0150 0.2295 0.055 Uiso 1 1 calc R U
H8 H 0.9133 0.0613 0.1393 0.055 Uiso 1 1 calc R U
C8 C 0.67515(18) 0.13316(16) 0.13259(16) 0.0533(5) Uani 1 1 d . .
C9 C 0.7437(2) 0.21011(18) 0.1712(2) 0.0713(7) Uani 1 1 d . .
H5 H 0.8108 0.2044 0.2305 0.086 Uiso 1 1 calc R U
C10 C 0.7141(3) 0.29509(19) 0.1230(2) 0.0813(8) Uani 1 1 d . .
H4 H 0.7613 0.3479 0.1499 0.098 Uiso 1 1 calc R U
C11 C 0.6177(2) 0.30533(18) 0.0366(2) 0.0685(7) Uani 1 1 d . .
C12 C 0.5858(3) 0.3986(2) -0.0166(3) 0.1028(11) Uani 1 1 d . .
H21 H 0.6256 0.4066 -0.0632 0.154 Uiso 1 1 calc R U
H2 H 0.6078 0.4490 0.0338 0.154 Uiso 1 1 calc R U
H3 H 0.5034 0.4007 -0.0548 0.154 Uiso 1 1 calc R U
C13 C 0.73098(16) -0.05495(15) 0.02701(14) 0.0467(5) Uani 1 1 d . .
H6 H 0.6848 -0.0021 -0.0123 0.056 Uiso 1 1 calc R U
H20 H 0.6814 -0.1104 0.0179 0.056 Uiso 1 1 calc R U
C14 C 0.82873(15) -0.07549(12) -0.00488(14) 0.0391(4) Uani 1 1 d . .
C15 C 1.29589(17) -0.17871(14) 0.26865(17) 0.0490(5) Uani 1 1 d . .
C16 C 1.18873(17) -0.17676(13) 0.18996(15) 0.0444(5) Uani 1 1 d . .
C17 C 1.1811(2) -0.18514(18) 0.08352(19) 0.0647(6) Uani 1 1 d . .
H11 H 1.2500 -0.1987 0.0744 0.078 Uiso 1 1 calc R U
C18 C 0.82595(15) -0.08901(13) -0.09826(14) 0.0417(4) Uani 1 1 d . .
H14 H 0.8975 -0.1026 -0.1022 0.050 Uiso 1 1 calc R U
C19 C 0.72931(16) -0.08614(13) -0.19633(14) 0.0428(4) Uani 1 1 d . .
C20 C 0.61547(18) -0.08865(16) -0.20744(17) 0.0573(6) Uani 1 1 d . .
H19 H 0.5967 -0.0944 -0.1491 0.069 Uiso 1 1 calc R U
C21 C 0.5291(2) -0.08285(18) -0.30231(18) 0.0671(7) Uani 1 1 d . .
H18 H 0.4519 -0.0842 -0.3085 0.080 Uiso 1 1 calc R U
C22 C 0.5545(2) -0.07519(16) -0.38683(18) 0.0683(7) Uani 1 1 d . .
H17 H 0.4949 -0.0705 -0.4517 0.082 Uiso 1 1 calc R U
C23 C 0.6659(2) -0.07417(18) -0.37854(17) 0.0711(7) Uani 1 1 d . .
H15 H 0.6837 -0.0699 -0.4376 0.085 Uiso 1 1 calc R U
C24 C 0.75256(19) -0.07942(16) -0.28342(16) 0.0563(6) Uani 1 1 d . .
H16 H 0.8296 -0.0784 -0.2781 0.068 Uiso 1 1 calc R U
C25 C 0.57811(18) 0.14217(17) 0.04536(18) 0.0574(6) Uani 1 1 d . .
H23 H 0.5310 0.0894 0.0179 0.069 Uiso 1 1 calc R U
C26 C 0.5505(2) 0.22800(19) -0.0012(2) 0.0641(6) Uani 1 1 d . .
H22 H 0.4837 0.2340 -0.0607 0.077 Uiso 1 1 calc R U

loop_
_atom_site_aniso_label
_atom_site_aniso_U_11
_atom_site_aniso_U_22
_atom_site_aniso_U_33
_atom_site_aniso_U_23
_atom_site_aniso_U_13
_atom_site_aniso_U_12
Cl1 0.0655(4) 0.1068(5) 0.0344(3) -0.0048(3) 0.0069(3) 0.0080(3)
Cl2 0.0497(3) 0.1316(7) 0.0892(5) -0.0057(4) 0.0312(3) 0.0095(4)
S1 0.0603(3) 0.0685(4) 0.0428(3) -0.0050(2) 0.0219(3) 0.0043(3)
O1 0.0921(14) 0.1117(15) 0.0405(10) 0.0065(9) 0.0193(9) 0.0351(11)
O2 0.0905(13) 0.0972(13) 0.0398(9) -0.0105(8) 0.0199(9) 0.0127(10)
O3 0.0686(10) 0.0788(12) 0.0782(12) -0.0024(9) 0.0420(9) -0.0078(8)
N1 0.0421(8) 0.0566(11) 0.0367(9) -0.0067(7) 0.0083(7) 0.0033(7)
C1 0.0394(10) 0.0476(12) 0.0471(12) -0.0037(9) 0.0004(9) 0.0027(8)
C2 0.0483(11) 0.0449(11) 0.0354(10) -0.0013(8) 0.0066(8) 0.0016(8)
C3 0.0406(10) 0.0489(12) 0.0394(11) 0.0010(8) 0.0097(8) 0.0029(8)
C4 0.0407(10) 0.0355(10) 0.0375(10) -0.0012(7) 0.0068(8) 0.0023(7)
C5 0.0400(10) 0.0467(12) 0.0372(10) -0.0009(8) 0.0027(8) 0.0003(8)
C6 0.0361(9) 0.0451(11) 0.0325(10) -0.0021(8) 0.0043(7) -0.0006(7)
C7 0.0414(10) 0.0489(11) 0.0363(11) -0.0040(8) 0.0029(8) 0.0008(8)
C8 0.0496(12) 0.0602(14) 0.0519(13) -0.0124(10) 0.0211(10) 0.0056(10)
C9 0.0616(15) 0.0680(17) 0.0702(17) -0.0232(13) 0.0088(12) 0.0027(12)
C10 0.0803(18) 0.0597(17) 0.102(2) -0.0269(15) 0.0317(17) -0.0060(13)
C11 0.0710(16) 0.0619(16) 0.0847(19) -0.0036(13) 0.0432(15) 0.0151(12)
C12 0.115(3) 0.073(2) 0.134(3) 0.0144(18) 0.063(2) 0.0256(17)
C13 0.0398(10) 0.0582(12) 0.0354(10) -0.0073(9) 0.0065(8) 0.0013(8)
C14 0.0358(9) 0.0390(10) 0.0353(10) -0.0020(8) 0.0051(7) 0.0008(7)
C15 0.0430(11) 0.0486(12) 0.0535(13) -0.0016(9) 0.0159(9) 0.0036(8)
C16 0.0484(11) 0.0409(11) 0.0401(11) 0.0016(8) 0.0122(9) 0.0070(8)
C17 0.0643(15) 0.0823(17) 0.0497(14) 0.0034(12) 0.0238(12) 0.0179(12)
C18 0.0372(9) 0.0431(11) 0.0381(11) -0.0021(8) 0.0065(8) -0.0001(8)
C19 0.0465(10) 0.0382(11) 0.0348(10) -0.0035(8) 0.0049(8) -0.0014(8)
C20 0.0455(11) 0.0751(15) 0.0414(12) -0.0103(10) 0.0051(9) 0.0003(10)
C21 0.0504(13) 0.0788(17) 0.0517(15) -0.0146(12) -0.0040(11) 0.0046(11)
C22 0.0731(16) 0.0585(15) 0.0446(14) 0.0026(10) -0.0108(11) -0.0047(12)
C23 0.0915(19) 0.0761(17) 0.0349(12) 0.0062(11) 0.0113(12) -0.0180(14)
C24 0.0595(13) 0.0633(15) 0.0399(12) -0.0002(10) 0.0116(10) -0.0083(10)
C25 0.0448(11) 0.0654(15) 0.0620(14) -0.0098(11) 0.0200(10) 0.0033(10)
C26 0.0515(13) 0.0757(17) 0.0653(16) -0.0031(13) 0.0222(11) 0.0155(12)

loop_
_atom_type_symbol
_atom_type_description
_atom_type_scat_dispersion_real
_atom_type_scat_dispersion_imag
_atom_type_scat_source
C C 0.0033 0.0016 'International Tables Vol C Tables 4.2.6.8 and 6.1.1.4'
H H 0.0000 0.0000 'International Tables Vol C Tables 4.2.6.8 and 6.1.1.4'
N N 0.0061 0.0033 'International Tables Vol C Tables 4.2.6.8 and 6.1.1.4'
O O 0.0106 0.0060 'International Tables Vol C Tables 4.2.6.8 and 6.1.1.4'
S S 0.1246 0.1234 'International Tables Vol C Tables 4.2.6.8 and 6.1.1.4'
Cl Cl 0.1484 0.1585 'International Tables Vol C Tables 4.2.6.8 and 6.1.1.4'

loop_
_geom_angle_atom_site_label_1
_geom_angle_atom_site_label_2
_geom_angle_atom_site_label_3
_geom_angle
O2 S1 O3 120.58(12)
O2 S1 N1 106.54(10)
O3 S1 N1 106.33(10)
O2 S1 C8 107.92(11)
O3 S1 C8 107.39(10)
N1 S1 C8 107.46(10)
C7 N1 C13 109.46(16)
C7 N1 S1 121.43(13)
C13 N1 S1 118.23(13)
C2 C1 C15 117.94(18)
C2 C1 H1 121.0
C15 C1 H1 121.0
C1 C2 C3 121.54(19)
C1 C2 Cl1 119.09(15)
C3 C2 Cl1 119.37(17)
C4 C3 C2 120.51(19)
C4 C3 H10 119.7
C2 C3 H10 119.7
C3 C4 C16 119.33(17)
C3 C4 C5 117.94(18)
C16 C4 C5 122.73(18)
C4 C5 C6 112.49(15)
C4 C5 H12 109.1
C6 C5 H12 109.1
C4 C5 H9 109.1
C6 C5 H9 109.1
H12 C5 H9 107.8
C14 C6 C7 102.14(14)
C14 C6 C5 112.14(15)
C7 C6 C5 112.19(16)
C14 C6 H13 110.0
C7 C6 H13 110.0
C5 C6 H13 110.0
N1 C7 C6 101.55(15)
N1 C7 H7 111.5
C6 C7 H7 111.5
N1 C7 H8 111.5
C6 C7 H8 111.5
H7 C7 H8 109.3
C9 C8 C25 119.7(2)
C9 C8 S1 120.91(18)
C25 C8 S1 119.33(17)
C10 C9 C8 119.5(2)
C10 C9 H5 120.3
C8 C9 H5 120.3
C9 C10 C11 121.5(2)
C9 C10 H4 119.2
C11 C10 H4 119.2
C26 C11 C10 118.3(2)
C26 C11 C12 120.3(3)
C10 C11 C12 121.4(3)
C11 C12 H21 109.5
C11 C12 H2 109.5
H21 C12 H2 109.5
C11 C12 H3 109.5
H21 C12 H3 109.5
H2 C12 H3 109.5
N1 C13 C14 103.59(14)
N1 C13 H6 111.0
C14 C13 H6 111.0
N1 C13 H20 111.0
C14 C13 H20 111.0
H6 C13 H20 109.0
C18 C14 C13 128.03(16)
C18 C14 C6 123.52(17)
C13 C14 C6 108.32(15)
C1 C15 C16 122.49(19)
C1 C15 Cl2 116.20(16)
C16 C15 Cl2 121.31(17)
C15 C16 C4 118.18(18)
C15 C16 C17 119.1(2)
C4 C16 C17 122.65(19)
O1 C17 C16 127.2(2)
O1 C17 H11 116.4
C16 C17 H11 116.4
C14 C18 C19 130.08(18)
C14 C18 H14 115.0
C19 C18 H14 115.0
C24 C19 C20 117.49(18)
C24 C19 C18 118.12(19)
C20 C19 C18 124.38(19)
C21 C20 C19 121.0(2)
C21 C20 H19 119.5
C19 C20 H19 119.5
C22 C21 C20 120.3(2)
C22 C21 H18 119.9
C20 C21 H18 119.9
C21 C22 C23 120.1(2)
C21 C22 H17 119.9
C23 C22 H17 119.9
C22 C23 C24 119.6(2)
C22 C23 H15 120.2
C24 C23 H15 120.2
C19 C24 C23 121.5(2)
C19 C24 H16 119.3
C23 C24 H16 119.3
C26 C25 C8 119.6(2)
C26 C25 H23 120.2
C8 C25 H23 120.2
C11 C26 C25 121.4(2)
C11 C26 H22 119.3
C25 C26 H22 119.3

loop_
_geom_bond_atom_site_label_1
_geom_bond_atom_site_label_2
_geom_bond_distance
Cl1 C2 1.731(2)
Cl2 C15 1.734(2)
S1 O2 1.4265(17)
S1 O3 1.4285(17)
S1 N1 1.6183(18)
S1 C8 1.764(2)
O1 C17 1.186(3)
N1 C7 1.474(2)
N1 C13 1.476(2)
C1 C2 1.370(3)
C1 C15 1.382(3)
C1 H1 0.9500
C2 C3 1.386(3)
C3 C4 1.384(3)
C3 H10 0.9500
C4 C16 1.404(3)
C4 C5 1.508(2)
C5 C6 1.541(3)
C5 H12 0.9900
C5 H9 0.9900
C6 C14 1.515(2)
C6 C7 1.531(3)
C6 H13 1.0000
C7 H7 0.9900
C7 H8 0.9900
C8 C9 1.382(3)
C8 C25 1.387(3)
C9 C10 1.376(4)
C9 H5 0.9500
C10 C11 1.378(4)
C10 H4 0.9500
C11 C26 1.375(4)
C11 C12 1.512(4)
C12 H21 0.9800
C12 H2 0.9800
C12 H3 0.9800
C13 C14 1.500(3)
C13 H6 0.9900
C13 H20 0.9900
C14 C18 1.331(3)
C15 C16 1.399(3)
C16 C17 1.486(3)
C17 H11 0.9500
C18 C19 1.472(2)
C18 H14 0.9500
C19 C24 1.381(3)
C19 C20 1.391(3)
C20 C21 1.385(3)
C20 H19 0.9500
C21 C22 1.361(4)
C21 H18 0.9500
C22 C23 1.372(4)
C22 H17 0.9500
C23 C24 1.388(3)
C23 H15 0.9500
C24 H16 0.9500
C25 C26 1.376(4)
C25 H23 0.9500
C26 H22 0.9500
